data_7031653
loop_
_publ_author_name
'Gallien, Anna K. E.'
'Schaniel, Dominik'
'Woike, Theo'
'Kl\"ufers, Peter'

_publ_section_title
;
 NO-binding in {Ru(NO)2}(8)-type [Ru(NO)2(PR3)2X]BF4 compounds.
;
_journal_issue 35
_journal_name_full 'Dalton transactions (Cambridge, England : 2003)'
_journal_page_first 13278
_journal_page_last 13292
_journal_paper_doi 10.1039/c4dt01506a
_journal_volume 43
_journal_year 2014
_chemical_compound_source
;
Synthese
;
_chemical_formula_moiety 'C38 H34 Br N2 O2 P2 Ru, B F4'
_chemical_formula_sum 'C38 H34 B Br F4 N2 O2 P2 Ru'
_chemical_formula_weight 880.40
_chemical_name_common '[RuBr(NO)2(PPh2Bn)2]BF4'
_space_group_IT_number 14
_symmetry_cell_setting monoclinic
_symmetry_Int_Tables_number 14
_symmetry_space_group_name_Hall '-P 2yn'
_symmetry_space_group_name_H-M 'P 1 21/n 1'
_atom_sites_solution_hydrogens geom
_atom_sites_solution_primary direct
_atom_sites_solution_secondary difmap
_audit_block_code Ru_Br_(NO)2_P(Ph2Bn)2_BF4_qn031_gallien
_audit_creation_date 20-Jan-2012
_audit_creation_method 'form98_non/compatible with shelxl97-2'
_audit_update_record
;
18-May-2012
;
_cell_angle_alpha 90.00
_cell_angle_beta 92.1940(10)
_cell_angle_gamma 90.00
_cell_formula_units_Z 4
_cell_length_a 13.1175(2)
_cell_length_b 20.7878(3)
_cell_length_c 13.6911(2)
_cell_measurement_reflns_used 15906
_cell_measurement_temperature 173(2)
_cell_measurement_theta_max 27.485
_cell_measurement_theta_min 3.134
_cell_volume 3730.61(10)
_computing_cell_refinement 'HKL Scalepack (Otwinowski & Minor 1997)'
_computing_data_collection 'Collect (Bruker AXS BV, 1997-2004)'
_computing_data_reduction 'HKL Denzo and Scalepack (Otwinowski & Minor 1997)'
_computing_structure_refinement 'SHELXL-97 (G. M. Sheldrick. University of G\"ottingen, 97-2 version)'
_computing_structure_solution
;
SHELXS-97 (G. M. Sheldrick. University of G\"ottingen, Germany, 1997)
;
_diffrn_ambient_temperature 173(2)
_diffrn_detector_area_resol_mean 9
_diffrn_measured_fraction_theta_full 0.998
_diffrn_measured_fraction_theta_max 0.998
_diffrn_measurement_device '95mm CCD camera on \k-goniostat'
_diffrn_measurement_device_type KappaCCD
_diffrn_measurement_method 'CCD; rotation images; thick slices'
_diffrn_orient_matrix_type 'by Bruker AXS Collect from scalepack cell'
_diffrn_orient_matrix_UB_11 -0.0320612
_diffrn_orient_matrix_UB_12 0.0436244
_diffrn_orient_matrix_UB_13 -0.0034854
_diffrn_orient_matrix_UB_21 0.0079002
_diffrn_orient_matrix_UB_22 0.0039710
_diffrn_orient_matrix_UB_23 0.0726866
_diffrn_orient_matrix_UB_31 0.0687737
_diffrn_orient_matrix_UB_32 0.0198808
_diffrn_orient_matrix_UB_33 -0.0068704
_diffrn_radiation_collimation 0.20
_diffrn_radiation_monochromator 'MONTEL, graded multilayered X-ray optics'
_diffrn_radiation_source 'rotating anode'
_diffrn_radiation_type MoK\a
_diffrn_radiation_wavelength 0.71073
_diffrn_reflns_av_R_equivalents 0.0445
_diffrn_reflns_av_sigmaI/netI 0.0409
_diffrn_reflns_limit_h_max 17
_diffrn_reflns_limit_h_min -17
_diffrn_reflns_limit_k_max 27
_diffrn_reflns_limit_k_min -24
_diffrn_reflns_limit_l_max 17
_diffrn_reflns_limit_l_min -17
_diffrn_reflns_number 29667
_diffrn_reflns_theta_full 27.48
_diffrn_reflns_theta_max 27.48
_diffrn_reflns_theta_min 3.14
_diffrn_source_current 55.00
_diffrn_source_power 3.025
_diffrn_source_type 'FR 591 generator'
_diffrn_source_voltage 55.00
_exptl_absorpt_coefficient_mu 1.634
_exptl_absorpt_correction_type none
_exptl_crystal_colour orange
_exptl_crystal_density_diffrn 1.568
_exptl_crystal_density_method 'not measured'
_exptl_crystal_description platelet
_exptl_crystal_F_000 1768
_exptl_crystal_size_max 0.114
_exptl_crystal_size_mid 0.100
_exptl_crystal_size_min 0.044
_refine_diff_density_max 1.876
_refine_diff_density_min -0.918
_refine_diff_density_rms 0.091
_refine_ls_extinction_method none
_refine_ls_goodness_of_fit_ref 1.037
_refine_ls_hydrogen_treatment constr
_refine_ls_matrix_type full
_refine_ls_number_parameters 424
_refine_ls_number_reflns 8530
_refine_ls_number_restraints 0
_refine_ls_restrained_S_all 1.037
_refine_ls_R_factor_all 0.0679
_refine_ls_R_factor_gt 0.0447
_refine_ls_shift/su_max 0.001
_refine_ls_shift/su_mean 0.000
_refine_ls_structure_factor_coef Fsqd
_refine_ls_weighting_details 'calc w=1/[\s^2^(Fo^2^)+(0.0481P)^2^+7.1248P] where P=(Fo^2^+2Fc^2^)/3'
_refine_ls_weighting_scheme calc
_refine_ls_wR_factor_gt 0.1048
_refine_ls_wR_factor_ref 0.1163
_reflns_number_gt 6420
_reflns_number_total 8530
_reflns_threshold_expression >2sigma(I)
_cod_data_source_file c4dt01506a2.cif
_cod_data_source_block qn031
_cod_depositor_comments 'Adding full bibliography for 7031650--7031662.cif.'
_cod_original_sg_symbol_H-M 'P 21/n'
_cod_database_code 7031653
_kl_diffrn_measurement_scan_angle omega-scan
_kl_diffrn_measurement_scan_step_degree 1.4
_kl_diffrn_measurement_scan_time_per_degree 40
_kl_diffrn_measurement_detector_distance 30

loop_
_symmetry_equiv_pos_as_xyz
'x, y, z'
'-x+1/2, y+1/2, -z+1/2'
'-x, -y, -z'
'x-1/2, -y-1/2, z-1/2'

loop_
_atom_site_label
_atom_site_type_symbol
_atom_site_fract_x
_atom_site_fract_y
_atom_site_fract_z
_atom_site_U_iso_or_equiv
_atom_site_adp_type
_atom_site_occupancy
_atom_site_symmetry_multiplicity
_atom_site_calc_flag
_atom_site_refinement_flags
_atom_site_disorder_assembly
_atom_site_disorder_group
Ru1 Ru 0.28209(2) 0.435385(13) 0.20535(2) 0.02722(9) Uani 1 1 d . . .
Br1 Br 0.46243(3) 0.47831(2) 0.18987(3) 0.04819(13) Uani 1 1 d . . .
P1 P 0.34365(7) 0.35453(4) 0.09465(7) 0.0284(2) Uani 1 1 d . . .
P2 P 0.26302(7) 0.53225(5) 0.30131(7) 0.0309(2) Uani 1 1 d . . .
O1 O 0.0972(2) 0.46186(16) 0.0874(2) 0.0460(7) Uani 1 1 d . . .
O2 O 0.2150(3) 0.34837(15) 0.3561(2) 0.0561(8) Uani 1 1 d . . .
N1 N 0.1755(2) 0.45541(16) 0.1274(2) 0.0347(7) Uani 1 1 d . . .
N2 N 0.2568(3) 0.38125(16) 0.3023(2) 0.0381(7) Uani 1 1 d . . .
C1 C 0.2494(3) 0.29489(17) 0.0571(3) 0.0297(7) Uani 1 1 d . . .
C2 C 0.2747(3) 0.24983(18) -0.0138(3) 0.0336(8) Uani 1 1 d . . .
H2 H 0.3424 0.2483 -0.0360 0.040 Uiso 1 1 calc R . .
C3 C 0.2026(3) 0.20758(18) -0.0519(3) 0.0392(9) Uani 1 1 d . . .
H3 H 0.2198 0.1779 -0.1014 0.047 Uiso 1 1 calc R . .
C4 C 0.1048(3) 0.20870(19) -0.0173(3) 0.0421(9) Uani 1 1 d . . .
H4 H 0.0549 0.1797 -0.0434 0.050 Uiso 1 1 calc R . .
C5 C 0.0791(3) 0.25171(19) 0.0552(3) 0.0419(9) Uani 1 1 d . . .
H5 H 0.0121 0.2518 0.0791 0.050 Uiso 1 1 calc R . .
C6 C 0.1518(3) 0.29465(18) 0.0927(3) 0.0361(8) Uani 1 1 d . . .
H6 H 0.1346 0.3239 0.1428 0.043 Uiso 1 1 calc R . .
C7 C 0.4515(3) 0.30917(17) 0.1431(3) 0.0317(8) Uani 1 1 d . . .
C8 C 0.5511(3) 0.3224(2) 0.1177(3) 0.0450(10) Uani 1 1 d . . .
H8 H 0.5634 0.3557 0.0722 0.054 Uiso 1 1 calc R . .
C9 C 0.6319(3) 0.2878(2) 0.1576(3) 0.0469(10) Uani 1 1 d . . .
H9 H 0.6996 0.2975 0.1403 0.056 Uiso 1 1 calc R . .
C10 C 0.6134(3) 0.2388(2) 0.2232(3) 0.0473(10) Uani 1 1 d . . .
H10 H 0.6687 0.2143 0.2500 0.057 Uiso 1 1 calc R . .
C11 C 0.5162(4) 0.2256(2) 0.2496(3) 0.0515(11) Uani 1 1 d . . .
H11 H 0.5045 0.1921 0.2952 0.062 Uiso 1 1 calc R . .
C12 C 0.4346(3) 0.26048(19) 0.2103(3) 0.0407(9) Uani 1 1 d . . .
H12 H 0.3672 0.2512 0.2292 0.049 Uiso 1 1 calc R . .
C13 C 0.3819(3) 0.39147(18) -0.0204(3) 0.0318(8) Uani 1 1 d . . .
H131 H 0.4438 0.4179 -0.0079 0.038 Uiso 1 1 calc R . .
H132 H 0.3988 0.3572 -0.0674 0.038 Uiso 1 1 calc R . .
C14 C 0.2981(3) 0.43317(17) -0.0645(2) 0.0297(7) Uani 1 1 d . . .
C15 C 0.3033(3) 0.49975(18) -0.0555(3) 0.0346(8) Uani 1 1 d . . .
H15 H 0.3607 0.5188 -0.0226 0.042 Uiso 1 1 calc R . .
C16 C 0.2262(3) 0.53852(19) -0.0938(3) 0.0369(9) Uani 1 1 d . . .
H16 H 0.2311 0.5839 -0.0876 0.044 Uiso 1 1 calc R . .
C17 C 0.1416(3) 0.5112(2) -0.1414(3) 0.0401(9) Uani 1 1 d . . .
H17 H 0.0882 0.5378 -0.1674 0.048 Uiso 1 1 calc R . .
C18 C 0.1353(3) 0.4455(2) -0.1507(3) 0.0414(10) Uani 1 1 d . . .
H18 H 0.0773 0.4267 -0.1831 0.050 Uiso 1 1 calc R . .
C19 C 0.2132(3) 0.40633(19) -0.1132(3) 0.0372(9) Uani 1 1 d . . .
H19 H 0.2085 0.3610 -0.1207 0.045 Uiso 1 1 calc R . .
C20 C 0.1394(3) 0.54245(18) 0.3536(3) 0.0313(8) Uani 1 1 d . . .
C21 C 0.0623(3) 0.49711(19) 0.3417(3) 0.0327(8) Uani 1 1 d . . .
H21 H 0.0753 0.4577 0.3093 0.039 Uiso 1 1 calc R . .
C22 C -0.0340(3) 0.5090(2) 0.3770(3) 0.0387(9) Uani 1 1 d . . .
H22 H -0.0868 0.4781 0.3679 0.046 Uiso 1 1 calc R . .
C23 C -0.0525(3) 0.5660(2) 0.4252(3) 0.0437(10) Uani 1 1 d . . .
H23 H -0.1182 0.5742 0.4493 0.052 Uiso 1 1 calc R . .
C24 C 0.0241(3) 0.6109(2) 0.4385(3) 0.0478(10) Uani 1 1 d . . .
H24 H 0.0112 0.6497 0.4726 0.057 Uiso 1 1 calc R . .
C25 C 0.1189(3) 0.5999(2) 0.4028(3) 0.0438(10) Uani 1 1 d . . .
H25 H 0.1709 0.6313 0.4115 0.053 Uiso 1 1 calc R . .
C26 C 0.2735(3) 0.60138(18) 0.2212(3) 0.0393(9) Uani 1 1 d . . .
C27 C 0.3594(4) 0.6406(2) 0.2215(4) 0.0569(13) Uani 1 1 d . . .
H27 H 0.4153 0.6325 0.2660 0.068 Uiso 1 1 calc R . .
C28 C 0.3626(5) 0.6918(2) 0.1559(5) 0.0741(17) Uani 1 1 d . . .
H28 H 0.4207 0.7190 0.1561 0.089 Uiso 1 1 calc R . .
C29 C 0.2820(6) 0.7031(2) 0.0909(4) 0.0750(19) Uani 1 1 d . . .
H29 H 0.2855 0.7379 0.0463 0.090 Uiso 1 1 calc R . .
C30 C 0.1972(5) 0.6650(2) 0.0897(4) 0.0620(14) Uani 1 1 d . . .
H30 H 0.1423 0.6730 0.0441 0.074 Uiso 1 1 calc R . .
C31 C 0.1918(4) 0.6143(2) 0.1555(3) 0.0486(11) Uani 1 1 d . . .
H31 H 0.1322 0.5884 0.1559 0.058 Uiso 1 1 calc R . .
C32 C 0.3597(3) 0.5439(2) 0.4002(3) 0.0385(9) Uani 1 1 d . . .
H321 H 0.4281 0.5404 0.3726 0.046 Uiso 1 1 calc R . .
H322 H 0.3529 0.5881 0.4262 0.046 Uiso 1 1 calc R . .
C33 C 0.3534(3) 0.4968(2) 0.4843(3) 0.0365(9) Uani 1 1 d . . .
C34 C 0.3913(3) 0.4349(2) 0.4773(3) 0.0426(10) Uani 1 1 d . . .
H34 H 0.4220 0.4216 0.4190 0.051 Uiso 1 1 calc R . .
C35 C 0.3848(3) 0.3921(2) 0.5547(3) 0.0527(11) Uani 1 1 d . . .
H35 H 0.4079 0.3491 0.5481 0.063 Uiso 1 1 calc R . .
C36 C 0.3446(3) 0.4124(3) 0.6418(3) 0.0549(12) Uani 1 1 d . . .
H36 H 0.3419 0.3837 0.6956 0.066 Uiso 1 1 calc R . .
C37 C 0.3085(3) 0.4741(3) 0.6502(3) 0.0535(12) Uani 1 1 d . . .
H37 H 0.2814 0.4880 0.7100 0.064 Uiso 1 1 calc R . .
C38 C 0.31164(12) 0.51599(8) 0.57190(12) 0.0450(10) Uani 1 1 d . . .
H38 H 0.2851 0.5583 0.5778 0.054 Uiso 1 1 calc R . .
B1 B 0.41453(12) 0.17547(8) 0.75869(12) 0.0483(12) Uiso 1 1 d R . .
F3 F 0.34438(12) 0.13545(8) 0.79818(12) 0.0647(7) Uiso 1 1 d R A .
F1A F 0.50754(12) 0.14775(8) 0.75253(12) 0.0720(12) Uiso 0.784(6) 1 d PR A 1
F2A F 0.38360(12) 0.18566(8) 0.65946(12) 0.0779(13) Uiso 0.784(6) 1 d PR A 1
F4A F 0.41259(12) 0.23557(8) 0.79456(12) 0.0939(16) Uiso 0.784(6) 1 d PR A 1
F1B F 0.49426(12) 0.13294(8) 0.71908(12) 0.065(4) Uiso 0.216(6) 1 d PR A 2
F2B F 0.38316(12) 0.22194(8) 0.70478(12) 0.065(4) Uiso 0.216(6) 1 d PR A 2
F4B F 0.45936(12) 0.20134(8) 0.85528(12) 0.050(4) Uiso 0.216(6) 1 d PR A 2

loop_
_atom_site_aniso_label
_atom_site_aniso_U_11
_atom_site_aniso_U_22
_atom_site_aniso_U_33
_atom_site_aniso_U_23
_atom_site_aniso_U_13
_atom_site_aniso_U_12
Ru1 0.02586(15) 0.02749(15) 0.02836(15) -0.00130(11) 0.00174(11) -0.00225(11)
Br1 0.0307(2) 0.0557(3) 0.0588(3) -0.0166(2) 0.01020(18) -0.01323(18)
P1 0.0275(5) 0.0288(5) 0.0289(5) 0.0009(4) 0.0033(4) 0.0010(4)
P2 0.0317(5) 0.0293(5) 0.0316(5) -0.0038(4) 0.0010(4) -0.0047(4)
O1 0.0329(15) 0.065(2) 0.0394(16) -0.0018(14) -0.0035(12) 0.0053(14)
O2 0.070(2) 0.0495(19) 0.0495(19) 0.0165(15) 0.0040(16) -0.0118(16)
N1 0.0318(17) 0.0387(17) 0.0339(17) -0.0097(14) 0.0037(14) 0.0017(14)
N2 0.0439(19) 0.0338(18) 0.0367(18) -0.0005(14) 0.0020(14) -0.0020(15)
C1 0.0328(18) 0.0267(18) 0.0294(18) 0.0032(14) 0.0002(14) 0.0002(14)
C2 0.038(2) 0.0304(19) 0.0323(19) 0.0003(15) 0.0058(15) 0.0046(16)
C3 0.056(3) 0.0269(19) 0.035(2) -0.0013(16) 0.0050(18) 0.0013(17)
C4 0.050(2) 0.033(2) 0.042(2) -0.0036(17) -0.0013(18) -0.0113(18)
C5 0.035(2) 0.039(2) 0.052(2) -0.0046(19) 0.0089(18) -0.0120(17)
C6 0.037(2) 0.034(2) 0.038(2) -0.0034(16) 0.0077(16) -0.0028(16)
C7 0.0347(19) 0.0314(19) 0.0290(18) 0.0011(15) 0.0007(15) 0.0055(15)
C8 0.035(2) 0.053(3) 0.048(2) 0.014(2) 0.0065(18) 0.0047(19)
C9 0.030(2) 0.062(3) 0.048(2) 0.005(2) -0.0010(18) 0.0096(19)
C10 0.049(3) 0.050(3) 0.042(2) 0.003(2) -0.0115(19) 0.013(2)
C11 0.056(3) 0.050(3) 0.048(3) 0.016(2) -0.005(2) 0.004(2)
C12 0.039(2) 0.039(2) 0.044(2) 0.0074(18) -0.0004(18) -0.0001(17)
C13 0.0298(18) 0.0341(19) 0.0318(19) 0.0052(15) 0.0066(14) 0.0012(15)
C14 0.0313(18) 0.0344(19) 0.0240(17) 0.0031(15) 0.0079(14) 0.0002(15)
C15 0.035(2) 0.036(2) 0.0327(19) 0.0027(16) 0.0042(16) -0.0057(16)
C16 0.042(2) 0.034(2) 0.035(2) 0.0046(16) 0.0084(17) 0.0045(17)
C17 0.035(2) 0.051(3) 0.035(2) 0.0132(18) 0.0040(16) 0.0065(18)
C18 0.037(2) 0.054(3) 0.032(2) 0.0099(18) -0.0059(16) -0.0071(18)
C19 0.045(2) 0.034(2) 0.033(2) 0.0047(16) -0.0002(17) -0.0063(17)
C20 0.0328(19) 0.0344(19) 0.0266(18) -0.0001(15) -0.0018(14) 0.0002(15)
C21 0.036(2) 0.037(2) 0.0245(18) 0.0008(15) -0.0018(15) -0.0007(16)
C22 0.031(2) 0.054(3) 0.0304(19) 0.0032(18) -0.0014(15) -0.0026(17)
C23 0.038(2) 0.061(3) 0.032(2) 0.0029(19) 0.0019(16) 0.011(2)
C24 0.055(3) 0.044(2) 0.044(2) -0.007(2) 0.004(2) 0.012(2)
C25 0.043(2) 0.041(2) 0.048(2) -0.0078(19) 0.0036(19) -0.0007(18)
C26 0.052(2) 0.0279(19) 0.039(2) -0.0070(16) 0.0109(18) -0.0064(17)
C27 0.070(3) 0.045(3) 0.057(3) -0.009(2) 0.019(2) -0.022(2)
C28 0.108(5) 0.043(3) 0.074(4) -0.006(3) 0.036(4) -0.029(3)
C29 0.139(6) 0.033(3) 0.056(3) -0.001(2) 0.043(4) -0.006(3)
C30 0.107(4) 0.034(2) 0.046(3) 0.004(2) 0.010(3) 0.016(3)
C31 0.069(3) 0.032(2) 0.044(2) -0.0005(18) 0.004(2) 0.000(2)
C32 0.034(2) 0.045(2) 0.036(2) -0.0111(18) 0.0012(16) -0.0089(17)
C33 0.0251(18) 0.051(2) 0.033(2) -0.0085(17) -0.0027(15) -0.0040(16)
C34 0.032(2) 0.060(3) 0.035(2) -0.005(2) -0.0034(16) 0.0089(19)
C35 0.038(2) 0.064(3) 0.056(3) 0.007(2) -0.006(2) 0.015(2)
C36 0.037(2) 0.083(4) 0.045(3) 0.014(2) -0.0009(19) 0.001(2)
C37 0.041(2) 0.084(4) 0.036(2) -0.006(2) 0.0076(18) -0.004(2)
C38 0.038(2) 0.053(3) 0.044(2) -0.012(2) 0.0059(18) -0.0035(19)

loop_
_atom_type_symbol
_atom_type_description
_atom_type_scat_dispersion_real
_atom_type_scat_dispersion_imag
_atom_type_scat_source
C C 0.0033 0.0016 'International Tables Vol C Tables 4.2.6.8 and 6.1.1.4'
H H 0.0000 0.0000 'International Tables Vol C Tables 4.2.6.8 and 6.1.1.4'
B B 0.0013 0.0007 'International Tables Vol C Tables 4.2.6.8 and 6.1.1.4'
Br Br -0.2901 2.4595 'International Tables Vol C Tables 4.2.6.8 and 6.1.1.4'
F F 0.0171 0.0103 'International Tables Vol C Tables 4.2.6.8 and 6.1.1.4'
N N 0.0061 0.0033 'International Tables Vol C Tables 4.2.6.8 and 6.1.1.4'
O O 0.0106 0.0060 'International Tables Vol C Tables 4.2.6.8 and 6.1.1.4'
P P 0.1023 0.0942 'International Tables Vol C Tables 4.2.6.8 and 6.1.1.4'
Ru Ru -1.2594 0.8363 'International Tables Vol C Tables 4.2.6.8 and 6.1.1.4'

loop_
_geom_angle_atom_site_label_1
_geom_angle_atom_site_label_2
_geom_angle_atom_site_label_3
_geom_angle
N1 Ru1 N2 115.53(15)
N1 Ru1 P1 93.45(10)
N2 Ru1 P1 95.96(11)
N1 Ru1 P2 92.06(10)
N2 Ru1 P2 95.46(11)
P1 Ru1 P2 163.72(3)
N1 Ru1 Br1 125.51(11)
N2 Ru1 Br1 118.95(11)
P1 Ru1 Br1 81.83(3)
P2 Ru1 Br1 82.49(3)
C7 P1 C1 105.30(17)
C7 P1 C13 107.31(17)
C1 P1 C13 104.36(17)
C7 P1 Ru1 114.06(12)
C1 P1 Ru1 114.33(12)
C13 P1 Ru1 110.76(12)
C20 P2 C26 103.63(18)
C20 P2 C32 107.25(17)
C26 P2 C32 105.96(19)
C20 P2 Ru1 115.13(13)
C26 P2 Ru1 108.56(13)
C32 P2 Ru1 115.31(14)
O1 N1 Ru1 168.3(3)
O2 N2 Ru1 162.4(3)
C6 C1 C2 119.3(3)
C6 C1 P1 122.1(3)
C2 C1 P1 118.5(3)
C3 C2 C1 120.7(3)
C3 C2 H2 119.6
C1 C2 H2 119.6
C2 C3 C4 119.5(4)
C2 C3 H3 120.3
C4 C3 H3 120.3
C3 C4 C5 120.7(4)
C3 C4 H4 119.7
C5 C4 H4 119.7
C4 C5 C6 119.7(4)
C4 C5 H5 120.1
C6 C5 H5 120.1
C1 C6 C5 120.1(4)
C1 C6 H6 119.9
C5 C6 H6 119.9
C12 C7 C8 119.0(3)
C12 C7 P1 118.7(3)
C8 C7 P1 122.3(3)
C9 C8 C7 120.9(4)
C9 C8 H8 119.6
C7 C8 H8 119.6
C8 C9 C10 119.4(4)
C8 C9 H9 120.3
C10 C9 H9 120.3
C11 C10 C9 120.5(4)
C11 C10 H10 119.7
C9 C10 H10 119.7
C10 C11 C12 120.4(4)
C10 C11 H11 119.8
C12 C11 H11 119.8
C11 C12 C7 119.8(4)
C11 C12 H12 120.1
C7 C12 H12 120.1
C14 C13 P1 111.4(2)
C14 C13 H131 109.4
P1 C13 H131 109.4
C14 C13 H132 109.4
P1 C13 H132 109.4
H131 C13 H132 108.0
C15 C14 C19 118.5(3)
C15 C14 C13 120.3(3)
C19 C14 C13 121.2(3)
C16 C15 C14 121.0(4)
C16 C15 H15 119.5
C14 C15 H15 119.5
C15 C16 C17 120.1(4)
C15 C16 H16 120.0
C17 C16 H16 120.0
C18 C17 C16 119.6(4)
C18 C17 H17 120.2
C16 C17 H17 120.2
C17 C18 C19 120.5(4)
C17 C18 H18 119.8
C19 C18 H18 119.8
C18 C19 C14 120.4(4)
C18 C19 H19 119.8
C14 C19 H19 119.8
C21 C20 C25 118.8(3)
C21 C20 P2 122.3(3)
C25 C20 P2 118.8(3)
C20 C21 C22 120.4(4)
C20 C21 H21 119.8
C22 C21 H21 119.8
C23 C22 C21 119.8(4)
C23 C22 H22 120.1
C21 C22 H22 120.1
C24 C23 C22 120.3(4)
C24 C23 H23 119.9
C22 C23 H23 119.9
C25 C24 C23 120.3(4)
C25 C24 H24 119.9
C23 C24 H24 119.9
C24 C25 C20 120.5(4)
C24 C25 H25 119.7
C20 C25 H25 119.7
C27 C26 C31 119.4(4)
C27 C26 P2 122.8(4)
C31 C26 P2 117.8(3)
C26 C27 C28 119.3(5)
C26 C27 H27 120.3
C28 C27 H27 120.3
C29 C28 C27 120.4(5)
C29 C28 H28 119.8
C27 C28 H28 119.8
C30 C29 C28 120.9(5)
C30 C29 H29 119.5
C28 C29 H29 119.5
C29 C30 C31 119.6(5)
C29 C30 H30 120.2
C31 C30 H30 120.2
C30 C31 C26 120.4(5)
C30 C31 H31 119.8
C26 C31 H31 119.8
C33 C32 P2 114.7(3)
C33 C32 H321 108.6
P2 C32 H321 108.6
C33 C32 H322 108.6
P2 C32 H322 108.6
H321 C32 H322 107.6
C34 C33 C38 118.6(4)
C34 C33 C32 121.3(4)
C38 C33 C32 120.1(3)
C33 C34 C35 120.7(4)
C33 C34 H34 119.6
C35 C34 H34 119.6
C34 C35 C36 119.8(5)
C34 C35 H35 120.1
C36 C35 H35 120.1
C37 C36 C35 120.0(5)
C37 C36 H36 120.0
C35 C36 H36 120.0
C36 C37 C38 120.2(4)
C36 C37 H37 119.9
C38 C37 H37 119.9
C37 C38 C33 120.7(3)
C37 C38 H38 119.7
C33 C38 H38 119.7
F2B B1 F4A 59.8
F2B B1 F1A 123.9
F4A B1 F1A 116.6
F2B B1 F3 118.9
F4A B1 F3 113.5
F1A B1 F3 112.8
F2B B1 F2A 42.1
F4A B1 F2A 101.7
F1A B1 F2A 103.2
F3 B1 F2A 107.3
F2B B1 F1B 117.1
F4A B1 F1B 135.2
F1A B1 F1B 22.7
F3 B1 F1B 106.0
F2A B1 F1B 85.3
F2B B1 F4B 109.9
F4A B1 F4B 50.7
F1A B1 F4B 83.4
F3 B1 F4B 96.6
F2A B1 F4B 149.8
F1B B1 F4B 105.8

loop_
_geom_bond_atom_site_label_1
_geom_bond_atom_site_label_2
_geom_bond_distance
Ru1 N1 1.776(3)
Ru1 N2 1.781(3)
Ru1 P1 2.4224(9)
Ru1 P2 2.4225(10)
Ru1 Br1 2.5446(5)
P1 C7 1.806(4)
P1 C1 1.812(4)
P1 C13 1.840(4)
P2 C20 1.810(4)
P2 C26 1.816(4)
P2 C32 1.835(4)
O1 N1 1.153(4)
O2 N2 1.158(4)
C1 C6 1.387(5)
C1 C2 1.398(5)
C2 C3 1.379(5)
C2 H2 0.9500
C3 C4 1.384(6)
C3 H3 0.9500
C4 C5 1.387(6)
C4 H4 0.9500
C5 C6 1.390(5)
C5 H5 0.9500
C6 H6 0.9500
C7 C12 1.391(5)
C7 C8 1.392(5)
C8 C9 1.376(6)
C8 H8 0.9500
C9 C10 1.385(6)
C9 H9 0.9500
C10 C11 1.367(6)
C10 H10 0.9500
C11 C12 1.385(6)
C11 H11 0.9500
C12 H12 0.9500
C13 C14 1.508(5)
C13 H131 0.9900
C13 H132 0.9900
C14 C15 1.391(5)
C14 C19 1.392(5)
C15 C16 1.381(5)
C15 H15 0.9500
C16 C17 1.387(6)
C16 H16 0.9500
C17 C18 1.375(6)
C17 H17 0.9500
C18 C19 1.390(6)
C18 H18 0.9500
C19 H19 0.9500
C20 C21 1.388(5)
C20 C25 1.402(5)
C21 C22 1.391(5)
C21 H21 0.9500
C22 C23 1.381(6)
C22 H22 0.9500
C23 C24 1.379(6)
C23 H23 0.9500
C24 C25 1.372(6)
C24 H24 0.9500
C25 H25 0.9500
C26 C27 1.390(6)
C26 C31 1.399(6)
C27 C28 1.395(7)
C27 H27 0.9500
C28 C29 1.375(9)
C28 H28 0.9500
C29 C30 1.365(8)
C29 H29 0.9500
C30 C31 1.390(6)
C30 H30 0.9500
C31 H31 0.9500
C32 C33 1.516(6)
C32 H321 0.9900
C32 H322 0.9900
C33 C34 1.383(6)
C33 C38 1.396(4)
C34 C35 1.388(6)
C34 H34 0.9500
C35 C36 1.389(7)
C35 H35 0.9500
C36 C37 1.372(7)
C36 H36 0.9500
C37 C38 1.384(5)
C37 H37 0.9500
C38 H38 0.9500
B1 F2B 1.2744
B1 F4A 1.3430
B1 F1A 1.3549
B1 F3 1.3672
B1 F2A 1.4188
B1 F1B 1.4875
B1 F4B 1.5246

loop_
_geom_torsion_atom_site_label_1
_geom_torsion_atom_site_label_2
_geom_torsion_atom_site_label_3
_geom_torsion_atom_site_label_4
_geom_torsion
N1 Ru1 P1 C7 -174.19(17)
N2 Ru1 P1 C7 -58.06(17)
P2 Ru1 P1 C7 76.24(19)
Br1 Ru1 P1 C7 60.41(14)
N1 Ru1 P1 C1 -52.92(16)
N2 Ru1 P1 C1 63.21(17)
P2 Ru1 P1 C1 -162.49(16)
Br1 Ru1 P1 C1 -178.32(13)
N1 Ru1 P1 C13 64.63(17)
N2 Ru1 P1 C13 -179.24(17)
P2 Ru1 P1 C13 -44.94(19)
Br1 Ru1 P1 C13 -60.76(13)
N1 Ru1 P2 C20 56.33(17)
N2 Ru1 P2 C20 -59.57(17)
P1 Ru1 P2 C20 166.08(16)
Br1 Ru1 P2 C20 -178.11(13)
N1 Ru1 P2 C26 -59.28(18)
N2 Ru1 P2 C26 -175.17(19)
P1 Ru1 P2 C26 50.5(2)
Br1 Ru1 P2 C26 66.28(15)
N1 Ru1 P2 C32 -177.94(18)
N2 Ru1 P2 C32 66.17(18)
P1 Ru1 P2 C32 -68.2(2)
Br1 Ru1 P2 C32 -52.38(14)
N2 Ru1 N1 O1 2.2(15)
P1 Ru1 N1 O1 100.5(15)
P2 Ru1 N1 O1 -94.8(15)
Br1 Ru1 N1 O1 -177.1(14)
N1 Ru1 N2 O2 -6.1(11)
P1 Ru1 N2 O2 -102.8(10)
P2 Ru1 N2 O2 88.8(10)
Br1 Ru1 N2 O2 173.2(10)
C7 P1 C1 C6 123.4(3)
C13 P1 C1 C6 -123.8(3)
Ru1 P1 C1 C6 -2.6(4)
C7 P1 C1 C2 -59.9(3)
C13 P1 C1 C2 52.9(3)
Ru1 P1 C1 C2 174.1(2)
C6 C1 C2 C3 3.2(6)
P1 C1 C2 C3 -173.6(3)
C1 C2 C3 C4 -1.9(6)
C2 C3 C4 C5 -0.1(6)
C3 C4 C5 C6 0.7(6)
C2 C1 C6 C5 -2.6(6)
P1 C1 C6 C5 174.1(3)
C4 C5 C6 C1 0.7(6)
C1 P1 C7 C12 -48.4(3)
C13 P1 C7 C12 -159.2(3)
Ru1 P1 C7 C12 77.8(3)
C1 P1 C7 C8 133.4(3)
C13 P1 C7 C8 22.6(4)
Ru1 P1 C7 C8 -100.5(3)
C12 C7 C8 C9 0.4(6)
P1 C7 C8 C9 178.6(3)
C7 C8 C9 C10 0.6(7)
C8 C9 C10 C11 -1.2(7)
C9 C10 C11 C12 0.7(7)
C10 C11 C12 C7 0.4(7)
C8 C7 C12 C11 -0.9(6)
P1 C7 C12 C11 -179.1(3)
C7 P1 C13 C14 -177.3(3)
C1 P1 C13 C14 71.3(3)
Ru1 P1 C13 C14 -52.2(3)
P1 C13 C14 C15 102.2(3)
P1 C13 C14 C19 -76.5(4)
C19 C14 C15 C16 0.0(5)
C13 C14 C15 C16 -178.8(3)
C14 C15 C16 C17 0.5(6)
C15 C16 C17 C18 -0.5(6)
C16 C17 C18 C19 -0.2(6)
C17 C18 C19 C14 0.8(6)
C15 C14 C19 C18 -0.7(5)
C13 C14 C19 C18 178.1(3)
C26 P2 C20 C21 120.1(3)
C32 P2 C20 C21 -128.1(3)
Ru1 P2 C20 C21 1.7(4)
C26 P2 C20 C25 -56.0(3)
C32 P2 C20 C25 55.8(4)
Ru1 P2 C20 C25 -174.4(3)
C25 C20 C21 C22 0.8(5)
P2 C20 C21 C22 -175.2(3)
C20 C21 C22 C23 -0.8(6)
C21 C22 C23 C24 0.0(6)
C22 C23 C24 C25 0.9(7)
C23 C24 C25 C20 -0.8(7)
C21 C20 C25 C24 0.0(6)
P2 C20 C25 C24 176.2(3)
C20 P2 C26 C27 131.4(4)
C32 P2 C26 C27 18.7(4)
Ru1 P2 C26 C27 -105.7(3)
C20 P2 C26 C31 -49.8(4)
C32 P2 C26 C31 -162.6(3)
Ru1 P2 C26 C31 73.0(3)
C31 C26 C27 C28 -0.4(7)
P2 C26 C27 C28 178.3(4)
C26 C27 C28 C29 -0.6(8)
C27 C28 C29 C30 0.5(8)
C28 C29 C30 C31 0.5(8)
C29 C30 C31 C26 -1.5(7)
C27 C26 C31 C30 1.5(6)
P2 C26 C31 C30 -177.3(3)
C20 P2 C32 C33 60.7(3)
C26 P2 C32 C33 170.9(3)
Ru1 P2 C32 C33 -69.0(3)
P2 C32 C33 C34 78.8(4)
P2 C32 C33 C38 -103.2(3)
C38 C33 C34 C35 2.1(6)
C32 C33 C34 C35 -179.8(4)
C33 C34 C35 C36 -3.2(6)
C34 C35 C36 C37 1.9(7)
C35 C36 C37 C38 0.4(7)
C36 C37 C38 C33 -1.5(5)
C34 C33 C38 C37 0.2(5)
C32 C33 C38 C37 -177.9(3)
